data_7012672
loop_
_publ_author_name
'Bebout, Deborah C.'
'Garland, Melissa M.'
'Murphy, Geoffrey S.'
'Bowers, Edith V.'
'Abelt, Christopher J.'
'Butcher, Raymond J.'

_publ_section_title
;
 Investigation of the mercury(ii) coordination chemistry of
 tris[(1-methylimidazol-2-yl)methyl]amine by X-ray crystallography and
 NMRElectronic supplementary information (ESI) available: Cell packing
 diagrams for 1?3 and NMR figures showing trends in chemical shift as a
 function of [Hg(ii)]/1 for both Hg(ClO4)2 and HgCl2. See
 http://www.rsc.org/suppdata/dt/b3/b300001j/
;
_journal_issue 12
_journal_name_full 'Dalton Transactions'
_journal_page_first 2578
_journal_paper_doi 10.1039/b300001j
_journal_year 2003
_chemical_formula_moiety '[Hg(TMIMA)Cl]2(HgCl4)'
_chemical_formula_sum 'C30 H42 Cl6 Hg3 N14'
_chemical_formula_weight 1413.25
_chemical_name_systematic
; 
? 
;
_space_group_IT_number 60
_symmetry_cell_setting orthorhombic
_symmetry_space_group_name_Hall '-P 2ac 2b'
_symmetry_space_group_name_H-M 'P b n a'
_atom_sites_solution_hydrogens geom
_atom_sites_solution_primary direct
_atom_sites_solution_secondary difmap
_audit_creation_method SHELXL-97
_cell_angle_alpha 90.00
_cell_angle_beta 90.00
_cell_angle_gamma 90.00
_cell_formula_units_Z 4
_cell_length_a 9.093(3)
_cell_length_b 15.381(4)
_cell_length_c 30.119(9)
_cell_measurement_temperature 168(2)
_cell_volume 4212(2)
_computing_cell_refinement 'Bruker SMART'
_computing_data_collection 'Bruker SMART'
_computing_data_reduction 'Bruker SHELXTL'
_computing_molecular_graphics 'Bruker SHELXTL'
_computing_publication_material 'Bruker SHELXTL'
_computing_structure_refinement 'SHELXL-97 (Sheldrick, 1997)'
_computing_structure_solution 'SHELXS-97 (Sheldrick, 1990)'
_diffrn_ambient_temperature 168(2)
_diffrn_measured_fraction_theta_full 0.909
_diffrn_measured_fraction_theta_max 0.909
_diffrn_measurement_device_type 'CCD area detector'
_diffrn_measurement_method 'phi and omega scans'
_diffrn_radiation_monochromator graphite
_diffrn_radiation_source 'fine-focus sealed tube'
_diffrn_radiation_type MoK\a
_diffrn_radiation_wavelength 0.71073
_diffrn_reflns_av_R_equivalents 0.0487
_diffrn_reflns_av_sigmaI/netI 0.0740
_diffrn_reflns_limit_h_max 6
_diffrn_reflns_limit_h_min -11
_diffrn_reflns_limit_k_max 15
_diffrn_reflns_limit_k_min -18
_diffrn_reflns_limit_l_max 39
_diffrn_reflns_limit_l_min -34
_diffrn_reflns_number 11864
_diffrn_reflns_theta_full 28.33
_diffrn_reflns_theta_max 28.33
_diffrn_reflns_theta_min 1.35
_exptl_absorpt_coefficient_mu 11.329
_exptl_absorpt_correction_T_max 0.8238
_exptl_absorpt_correction_T_min 0.4606
_exptl_absorpt_correction_type Shelxa
_exptl_crystal_colour colorless
_exptl_crystal_density_diffrn 2.228
_exptl_crystal_density_method 'not measured'
_exptl_crystal_description NEEDLE
_exptl_crystal_F_000 2648
_exptl_crystal_size_max 0.08
_exptl_crystal_size_mid 0.12
_exptl_crystal_size_min 0.30
_refine_diff_density_max 0.950
_refine_diff_density_min -0.702
_refine_diff_density_rms 0.186
_refine_ls_extinction_coef 0.00031(3)
_refine_ls_extinction_expression Fc^*^=kFc[1+0.001xFc^2^\l^3^/sin(2\q)]^-1/4^
_refine_ls_extinction_method SHELXL
_refine_ls_goodness_of_fit_ref 0.953
_refine_ls_hydrogen_treatment mixed
_refine_ls_matrix_type full
_refine_ls_number_parameters 244
_refine_ls_number_reflns 4771
_refine_ls_number_restraints 0
_refine_ls_restrained_S_all 0.953
_refine_ls_R_factor_all 0.0635
_refine_ls_R_factor_gt 0.0319
_refine_ls_shift/su_max 0.013
_refine_ls_shift/su_mean 0.002
_refine_ls_structure_factor_coef Fsqd
_refine_ls_weighting_details 'calc w=1/[\s^2^(Fo^2^)+(0.0382P)^2^+0.0000P] where P=(Fo^2^+2Fc^2^)/3'
_refine_ls_weighting_scheme calc
_refine_ls_wR_factor_gt 0.0648
_refine_ls_wR_factor_ref 0.0923
_reflns_number_gt 3107
_reflns_number_total 4771
_reflns_threshold_expression >2sigma(I)
_cod_data_source_file b300001j.txt
_cod_data_source_block (3)
_cod_depositor_comments
;
The following automatic conversions were performed:
'_symmetry_cell_setting' value 'Orthorhombic' changed to 'orthorhombic'
according to '/home/saulius/struct/CIF-dictionaries/cif_core.dic'
dictionary named 'cif_core.dic' version 2.4.1 from 2010-06-29.

Automatic conversion script
Id: cif_fix_enum 1527 2010-12-29 10:47:43Z saulius 
;
_cod_original_cell_volume 4213(2)
_cod_original_sg_symbol_H-M Pbna
_cod_database_code 7012672

loop_
_symmetry_equiv_pos_as_xyz
'x, y, z'
'-x+1/2, y+1/2, -z+1/2'
'x, -y+1/2, -z'
'-x+1/2, -y, z+1/2'
'-x, -y, -z'
'x-1/2, -y-1/2, z-1/2'
'-x, y-1/2, z'
'x-1/2, y, -z-1/2'

loop_
_atom_site_label
_atom_site_type_symbol
_atom_site_fract_x
_atom_site_fract_y
_atom_site_fract_z
_atom_site_U_iso_or_equiv
_atom_site_adp_type
_atom_site_occupancy
_atom_site_symmetry_multiplicity
_atom_site_calc_flag
_atom_site_refinement_flags
_atom_site_disorder_assembly
_atom_site_disorder_group
Hg1 Hg 0.99034(4) 0.01852(2) 0.696873(10) 0.02670(11) Uani 1 1 d . . .
Hg2 Hg 0.21331(5) 0.2500 0.5000 0.02617(14) Uani 1 2 d S . .
Cl Cl 1.0889(3) 0.05062(16) 0.76982(6) 0.0360(6) Uani 1 1 d . . .
Cl1 Cl 0.0476(4) 0.3072(2) 0.44231(9) 0.0715(10) Uani 1 1 d . . .
Cl2 Cl 0.3782(2) 0.37138(15) 0.52343(7) 0.0348(6) Uani 1 1 d . . .
N N 0.8542(7) -0.0404(4) 0.62078(19) 0.0182(15) Uani 1 1 d . . .
N1A N 0.8788(8) -0.1121(4) 0.7076(2) 0.0273(17) Uani 1 1 d . . .
N2A N 0.7596(9) -0.2314(5) 0.6913(2) 0.037(2) Uani 1 1 d . . .
N1B N 0.8674(7) 0.1256(4) 0.6620(2) 0.0221(16) Uani 1 1 d . . .
N2B N 0.7120(8) 0.1819(4) 0.6140(2) 0.0300(17) Uani 1 1 d . . .
N1C N 1.1595(7) -0.0153(4) 0.6410(2) 0.0226(15) Uani 1 1 d . . .
N2C N 1.2249(7) -0.0500(4) 0.57316(19) 0.0227(15) Uani 1 1 d . . .
C1A C 0.8150(10) -0.1311(6) 0.6266(3) 0.034(2) Uani 1 1 d . . .
H1AA H 0.8872 -0.1683 0.6109 0.040 Uiso 1 1 calc R . .
H1AB H 0.7168 -0.1419 0.6135 0.040 Uiso 1 1 calc R . .
C2A C 0.8129(9) -0.1546(6) 0.6754(3) 0.029(2) Uani 1 1 d . . .
C3A C 0.8661(12) -0.1618(7) 0.7459(3) 0.048(3) Uani 1 1 d . . .
H3AA H 0.9025 -0.1468 0.7745 0.057 Uiso 1 1 calc R . .
C4A C 0.7931(12) -0.2351(6) 0.7354(3) 0.049(3) Uani 1 1 d . . .
H4AA H 0.7692 -0.2811 0.7552 0.059 Uiso 1 1 calc R . .
C5A C 0.6847(12) -0.2974(7) 0.6642(4) 0.063(3) Uani 1 1 d . . .
H5AA H 0.7408 -0.3076 0.6369 0.095 Uiso 1 1 calc R . .
H5AB H 0.5858 -0.2770 0.6567 0.095 Uiso 1 1 calc R . .
H5AC H 0.6776 -0.3518 0.6811 0.095 Uiso 1 1 calc R . .
C1B C 0.7258(9) 0.0170(6) 0.6169(3) 0.030(2) Uani 1 1 d . . .
H1BA H 0.6459 -0.0038 0.6365 0.035 Uiso 1 1 calc R . .
H1BB H 0.6891 0.0167 0.5859 0.035 Uiso 1 1 calc R . .
C2B C 0.7702(9) 0.1085(5) 0.6300(3) 0.0239(19) Uani 1 1 d . . .
C3B C 0.8695(10) 0.2145(6) 0.6665(3) 0.030(2) Uani 1 1 d . . .
H3BA H 0.9278 0.2463 0.6871 0.036 Uiso 1 1 calc R . .
C4B C 0.7733(10) 0.2495(6) 0.6365(3) 0.036(2) Uani 1 1 d . . .
H4BA H 0.7531 0.3095 0.6322 0.043 Uiso 1 1 calc R . .
C5B C 0.6103(12) 0.1897(7) 0.5752(3) 0.053(3) Uani 1 1 d . . .
H5BA H 0.5297 0.1479 0.5784 0.079 Uiso 1 1 calc R . .
H5BB H 0.6644 0.1776 0.5477 0.079 Uiso 1 1 calc R . .
H5BC H 0.5701 0.2488 0.5740 0.079 Uiso 1 1 calc R . .
C1C C 0.9563(9) -0.0265(6) 0.5835(3) 0.031(2) Uani 1 1 d . . .
H1CA H 0.9396 0.0317 0.5704 0.037 Uiso 1 1 calc R . .
H1CB H 0.9387 -0.0707 0.5602 0.037 Uiso 1 1 calc R . .
C2C C 1.1103(8) -0.0332(5) 0.5998(2) 0.0221(19) Uani 1 1 d . . .
C3C C 1.3100(9) -0.0204(5) 0.6391(3) 0.0263(19) Uani 1 1 d . . .
H3CA H 1.3751 -0.0113 0.6633 0.032 Uiso 1 1 calc R . .
C4C C 1.3512(9) -0.0408(5) 0.5967(2) 0.0238(19) Uani 1 1 d . . .
H4CA H 1.4488 -0.0472 0.5858 0.029 Uiso 1 1 calc R . .
C5C C 1.2178(10) -0.0697(7) 0.5255(2) 0.040(3) Uani 1 1 d . . .
H5CA H 1.1509 -0.1187 0.5206 0.059 Uiso 1 1 calc R . .
H5CB H 1.3161 -0.0848 0.5147 0.059 Uiso 1 1 calc R . .
H5CC H 1.1816 -0.0186 0.5094 0.059 Uiso 1 1 calc R . .

loop_
_atom_site_aniso_label
_atom_site_aniso_U_11
_atom_site_aniso_U_22
_atom_site_aniso_U_33
_atom_site_aniso_U_23
_atom_site_aniso_U_13
_atom_site_aniso_U_12
Hg1 0.0356(2) 0.0284(2) 0.01608(14) -0.00224(13) -0.00354(15) -0.00094(18)
Hg2 0.0260(2) 0.0275(3) 0.0250(2) -0.0050(2) 0.000 0.000
Cl 0.0461(14) 0.0437(15) 0.0183(10) 0.0001(9) -0.0082(9) -0.0058(12)
Cl1 0.094(2) 0.065(2) 0.0555(17) -0.0235(15) -0.0460(16) 0.0478(18)
Cl2 0.0351(13) 0.0333(14) 0.0361(12) -0.0081(10) -0.0009(10) -0.0098(11)
N 0.021(4) 0.016(4) 0.017(3) 0.003(3) -0.002(3) -0.003(3)
N1A 0.041(4) 0.018(4) 0.023(4) 0.010(3) 0.008(3) 0.000(3)
N2A 0.050(5) 0.019(5) 0.041(5) -0.004(3) 0.013(4) -0.003(4)
N1B 0.030(4) 0.014(4) 0.023(4) 0.001(3) 0.007(3) 0.002(3)
N2B 0.046(5) 0.019(4) 0.025(4) 0.006(3) 0.007(3) 0.008(4)
N1C 0.030(4) 0.019(4) 0.019(3) 0.000(3) 0.000(3) 0.002(3)
N2C 0.028(4) 0.023(4) 0.018(3) -0.003(3) 0.001(3) 0.004(3)
C1A 0.039(6) 0.029(6) 0.033(5) 0.003(4) -0.005(4) -0.005(5)
C2A 0.038(5) 0.019(5) 0.031(5) 0.002(4) 0.007(4) -0.002(4)
C3A 0.076(8) 0.046(7) 0.022(5) 0.009(5) 0.008(5) 0.013(6)
C4A 0.079(8) 0.021(6) 0.047(6) 0.014(5) 0.024(6) 0.001(6)
C5A 0.077(9) 0.032(7) 0.081(9) -0.002(6) 0.007(7) -0.033(6)
C1B 0.024(5) 0.036(6) 0.029(5) 0.002(4) 0.003(4) -0.002(5)
C2B 0.026(5) 0.021(5) 0.025(4) 0.000(4) 0.005(3) 0.003(4)
C3B 0.035(5) 0.022(6) 0.032(5) -0.010(4) 0.011(4) -0.004(4)
C4B 0.050(6) 0.016(5) 0.040(5) -0.006(4) 0.009(4) 0.011(5)
C5B 0.065(8) 0.054(8) 0.039(6) 0.002(5) -0.016(5) 0.027(6)
C1C 0.029(5) 0.043(6) 0.020(4) -0.002(4) -0.001(3) 0.000(4)
C2C 0.024(4) 0.032(6) 0.010(4) -0.004(4) 0.002(3) 0.000(4)
C3C 0.020(4) 0.024(5) 0.035(5) -0.003(4) -0.008(4) -0.005(4)
C4C 0.021(4) 0.022(5) 0.028(4) 0.002(4) 0.003(3) 0.000(4)
C5C 0.039(5) 0.066(7) 0.013(4) -0.011(4) 0.003(4) -0.004(5)

loop_
_atom_type_symbol
_atom_type_description
_atom_type_scat_dispersion_real
_atom_type_scat_dispersion_imag
_atom_type_scat_source
C C 0.0033 0.0016 'International Tables Vol C Tables 4.2.6.8 and 6.1.1.4'
H H 0.0000 0.0000 'International Tables Vol C Tables 4.2.6.8 and 6.1.1.4'
N N 0.0061 0.0033 'International Tables Vol C Tables 4.2.6.8 and 6.1.1.4'
Cl Cl 0.1484 0.1585 'International Tables Vol C Tables 4.2.6.8 and 6.1.1.4'
Hg Hg -2.3894 9.2266 'International Tables Vol C Tables 4.2.6.8 and 6.1.1.4'

loop_
_geom_angle_atom_site_label_1
_geom_angle_atom_site_label_2
_geom_angle_atom_site_label_3
_geom_angle
_geom_angle_site_symmetry_1
_geom_angle_site_symmetry_3
_geom_angle_publ_flag
N1B Hg1 N1A 119.4(2) . . ?
N1B Hg1 N1C 98.8(2) . . ?
N1A Hg1 N1C 101.5(2) . . ?
N1B Hg1 Cl 117.25(17) . . ?
N1A Hg1 Cl 102.46(17) . . ?
N1C Hg1 Cl 117.04(17) . . ?
Cl1 Hg2 Cl1 104.54(18) 3_556 . ?
Cl1 Hg2 Cl2 115.81(8) 3_556 . ?
Cl1 Hg2 Cl2 107.45(10) . . ?
Cl1 Hg2 Cl2 107.45(10) 3_556 3_556 ?
Cl1 Hg2 Cl2 115.81(8) . 3_556 ?
Cl2 Hg2 Cl2 106.16(11) . 3_556 ?
C1A N C1B 113.2(6) . . ?
C1A N C1C 112.7(7) . . ?
C1B N C1C 110.7(6) . . ?
C2A N1A C3A 107.5(8) . . ?
C2A N1A Hg1 122.5(5) . . ?
C3A N1A Hg1 130.0(7) . . ?
C2A N2A C4A 107.4(8) . . ?
C2A N2A C5A 124.7(8) . . ?
C4A N2A C5A 127.9(8) . . ?
C2B N1B C3B 106.1(7) . . ?
C2B N1B Hg1 121.5(5) . . ?
C3B N1B Hg1 132.4(6) . . ?
C2B N2B C4B 107.7(7) . . ?
C2B N2B C5B 126.5(8) . . ?
C4B N2B C5B 125.5(7) . . ?
C2C N1C C3C 106.4(6) . . ?
C2C N1C Hg1 119.3(5) . . ?
C3C N1C Hg1 134.3(5) . . ?
C2C N2C C4C 109.0(6) . . ?
C2C N2C C5C 126.2(7) . . ?
C4C N2C C5C 124.7(7) . . ?
N C1A C2A 110.4(7) . . ?
N1A C2A N2A 109.5(8) . . ?
N1A C2A C1A 126.3(8) . . ?
N2A C2A C1A 123.5(8) . . ?
C4A C3A N1A 107.9(9) . . ?
C3A C4A N2A 107.7(8) . . ?
N C1B C2B 109.0(6) . . ?
N1B C2B N2B 110.9(7) . . ?
N1B C2B C1B 123.2(7) . . ?
N2B C2B C1B 125.8(7) . . ?
C4B C3B N1B 108.4(8) . . ?
N2B C4B C3B 106.9(8) . . ?
N C1C C2C 109.4(6) . . ?
N2C C2C N1C 109.4(7) . . ?
N2C C2C C1C 123.2(6) . . ?
N1C C2C C1C 127.1(7) . . ?
C4C C3C N1C 109.0(7) . . ?
N2C C4C C3C 106.2(7) . . ?

loop_
_geom_bond_atom_site_label_1
_geom_bond_atom_site_label_2
_geom_bond_distance
_geom_bond_site_symmetry_2
_geom_bond_publ_flag
Hg1 N1B 2.250(6) . ?
Hg1 N1A 2.273(7) . ?
Hg1 N1C 2.340(6) . ?
Hg1 Cl 2.424(2) . ?
Hg2 Cl1 2.463(2) 3_556 ?
Hg2 Cl1 2.463(2) . ?
Hg2 Cl2 2.497(2) . ?
Hg2 Cl2 2.497(2) 3_556 ?
N C1A 1.451(10) . ?
N C1B 1.469(10) . ?
N C1C 1.472(9) . ?
N1A C2A 1.316(10) . ?
N1A C3A 1.388(10) . ?
N2A C2A 1.363(10) . ?
N2A C4A 1.366(12) . ?
N2A C5A 1.469(12) . ?
N1B C2B 1.334(10) . ?
N1B C3B 1.375(10) . ?
N2B C2B 1.336(10) . ?
N2B C4B 1.361(11) . ?
N2B C5B 1.495(10) . ?
N1C C2C 1.346(9) . ?
N1C C3C 1.372(10) . ?
N2C C2C 1.341(9) . ?
N2C C4C 1.357(10) . ?
N2C C5C 1.468(9) . ?
C1A C2A 1.514(11) . ?
C3A C4A 1.346(13) . ?
C1B C2B 1.516(11) . ?
C3B C4B 1.369(12) . ?
C1C C2C 1.488(11) . ?
C3C C4C 1.368(11) . ?

loop_
_geom_torsion_atom_site_label_1
_geom_torsion_atom_site_label_2
_geom_torsion_atom_site_label_3
_geom_torsion_atom_site_label_4
_geom_torsion
_geom_torsion_site_symmetry_1
_geom_torsion_site_symmetry_2
_geom_torsion_site_symmetry_3
_geom_torsion_site_symmetry_4
_geom_torsion_publ_flag
N1B Hg1 N1A C2A 50.1(7) . . . . ?
N1C Hg1 N1A C2A -57.1(7) . . . . ?
Cl Hg1 N1A C2A -178.4(6) . . . . ?
N1B Hg1 N1A C3A -130.5(7) . . . . ?
N1C Hg1 N1A C3A 122.3(8) . . . . ?
Cl Hg1 N1A C3A 1.0(8) . . . . ?
N1A Hg1 N1B C2B -32.9(7) . . . . ?
N1C Hg1 N1B C2B 75.7(6) . . . . ?
Cl Hg1 N1B C2B -157.6(5) . . . . ?
N1A Hg1 N1B C3B 147.0(7) . . . . ?
N1C Hg1 N1B C3B -104.4(7) . . . . ?
Cl Hg1 N1B C3B 22.3(7) . . . . ?
N1B Hg1 N1C C2C -52.8(6) . . . . ?
N1A Hg1 N1C C2C 69.8(6) . . . . ?
Cl Hg1 N1C C2C -179.6(5) . . . . ?
N1B Hg1 N1C C3C 125.5(8) . . . . ?
N1A Hg1 N1C C3C -111.9(8) . . . . ?
Cl Hg1 N1C C3C -1.3(8) . . . . ?
C1B N C1A C2A -94.9(8) . . . . ?
C1C N C1A C2A 138.6(7) . . . . ?
C3A N1A C2A N2A -1.0(10) . . . . ?
Hg1 N1A C2A N2A 178.5(5) . . . . ?
C3A N1A C2A C1A -171.8(9) . . . . ?
Hg1 N1A C2A C1A 7.7(12) . . . . ?
C4A N2A C2A N1A 0.8(10) . . . . ?
C5A N2A C2A N1A -177.4(8) . . . . ?
C4A N2A C2A C1A 171.9(9) . . . . ?
C5A N2A C2A C1A -6.3(14) . . . . ?
N C1A C2A N1A -20.2(12) . . . . ?
N C1A C2A N2A 170.2(8) . . . . ?
C2A N1A C3A C4A 0.8(11) . . . . ?
Hg1 N1A C3A C4A -178.6(6) . . . . ?
N1A C3A C4A N2A -0.3(12) . . . . ?
C2A N2A C4A C3A -0.3(11) . . . . ?
C5A N2A C4A C3A 177.9(9) . . . . ?
C1A N C1B C2B 156.7(6) . . . . ?
C1C N C1B C2B -75.6(8) . . . . ?
C3B N1B C2B N2B 0.5(9) . . . . ?
Hg1 N1B C2B N2B -179.6(5) . . . . ?
C3B N1B C2B C1B -175.2(7) . . . . ?
Hg1 N1B C2B C1B 4.8(10) . . . . ?
C4B N2B C2B N1B -0.2(9) . . . . ?
C5B N2B C2B N1B 173.8(8) . . . . ?
C4B N2B C2B C1B 175.4(7) . . . . ?
C5B N2B C2B C1B -10.6(13) . . . . ?
N C1B C2B N1B -35.4(10) . . . . ?
N C1B C2B N2B 149.5(7) . . . . ?
C2B N1B C3B C4B -0.6(9) . . . . ?
Hg1 N1B C3B C4B 179.5(5) . . . . ?
C2B N2B C4B C3B -0.2(9) . . . . ?
C5B N2B C4B C3B -174.3(8) . . . . ?
N1B C3B C4B N2B 0.5(10) . . . . ?
C1A N C1C C2C -89.8(8) . . . . ?
C1B N C1C C2C 142.4(7) . . . . ?
C4C N2C C2C N1C -1.7(10) . . . . ?
C5C N2C C2C N1C -178.0(8) . . . . ?
C4C N2C C2C C1C 172.2(8) . . . . ?
C5C N2C C2C C1C -4.1(14) . . . . ?
C3C N1C C2C N2C 0.8(9) . . . . ?
Hg1 N1C C2C N2C 179.5(5) . . . . ?
C3C N1C C2C C1C -172.8(9) . . . . ?
Hg1 N1C C2C C1C 6.0(12) . . . . ?
N C1C C2C N2C 159.0(8) . . . . ?
N C1C C2C N1C -28.3(12) . . . . ?
C2C N1C C3C C4C 0.4(9) . . . . ?
Hg1 N1C C3C C4C -178.1(6) . . . . ?
C2C N2C C4C C3C 1.9(9) . . . . ?
C5C N2C C4C C3C 178.2(8) . . . . ?
N1C C3C C4C N2C -1.4(9) . . . . ?
